data_1550466
loop_
_publ_author_name
'Wang, Ni'
'Lei, Haitao'
'Zhang, Zongyao'
'Li, Jianfeng'
'Zhang, Wei'
'Cao, Rui'

_publ_section_title
;
 Electrocatalytic hydrogen evolution with gallium hydride and
 ligand-centered reduction
;
_journal_name_full 'Chemical Science'
_journal_paper_doi 10.1039/C8SC05247F
_journal_year 2019
_chemical_formula_sum 'C52 H32 Cl0 F20 Ga N4 O5'
_chemical_formula_weight 1242.54
_chemical_name_systematic
; 
 ? 
;
_space_group_IT_number 14
_symmetry_cell_setting monoclinic
_symmetry_space_group_name_Hall '-P 2ybc'
_symmetry_space_group_name_H-M 'P 1 21/c 1'
_atom_sites_solution_hydrogens geom
_atom_sites_solution_primary direct
_atom_sites_solution_secondary difmap
_audit_creation_method SHELXL-97
_audit_update_record
;
2018-07-11 deposited with the CCDC.
2018-12-26 downloaded from the CCDC.
;
_cell_angle_alpha 90.00
_cell_angle_beta 93.4220(10)
_cell_angle_gamma 90.00
_cell_formula_units_Z 4
_cell_length_a 14.3965(6)
_cell_length_b 25.5948(10)
_cell_length_c 13.8025(6)
_cell_measurement_reflns_used 61653
_cell_measurement_temperature 153(2)
_cell_measurement_theta_max 26.1475
_cell_measurement_theta_min 2.2505
_cell_volume 5076.8(4)
_computing_cell_refinement 'Bruker SMART'
_computing_data_collection 'Bruker SMART'
_computing_data_reduction 'Bruker SAINT'
_computing_molecular_graphics 'Bruker SHELXTL'
_computing_publication_material 'Bruker SHELXTL'
_computing_structure_refinement 'SHELXL-97 (Sheldrick, 2008)'
_computing_structure_solution 'SHELXS-97 (Sheldrick, 2008)'
_diffrn_ambient_temperature 153(2)
_diffrn_measured_fraction_theta_full 0.998
_diffrn_measured_fraction_theta_max 0.998
_diffrn_measurement_device_type 'sealed tube'
_diffrn_measurement_method 'phi and omega scans'
_diffrn_radiation_monochromator graphite
_diffrn_radiation_source 'fine-focus sealed tube'
_diffrn_radiation_type MoK\a
_diffrn_radiation_wavelength 0.71073
_diffrn_reflns_av_R_equivalents 0.0784
_diffrn_reflns_av_sigmaI/netI 0.0468
_diffrn_reflns_limit_h_max 18
_diffrn_reflns_limit_h_min -18
_diffrn_reflns_limit_k_max 32
_diffrn_reflns_limit_k_min -32
_diffrn_reflns_limit_l_max 16
_diffrn_reflns_limit_l_min -17
_diffrn_reflns_number 60795
_diffrn_reflns_theta_full 26.42
_diffrn_reflns_theta_max 26.42
_diffrn_reflns_theta_min 2.13
_exptl_absorpt_coefficient_mu 0.669
_exptl_absorpt_correction_T_max 0.8778
_exptl_absorpt_correction_T_min 0.7757
_exptl_absorpt_correction_type multi-scan
_exptl_absorpt_process_details sadabs
_exptl_crystal_colour red
_exptl_crystal_density_diffrn 1.626
_exptl_crystal_density_method 'not measured'
_exptl_crystal_description block
_exptl_crystal_F_000 2492
_exptl_crystal_size_max 0.40
_exptl_crystal_size_mid 0.20
_exptl_crystal_size_min 0.20
_refine_diff_density_max 0.983
_refine_diff_density_min -0.603
_refine_diff_density_rms 0.097
_refine_ls_extinction_method none
_refine_ls_goodness_of_fit_ref 1.081
_refine_ls_hydrogen_treatment mixed
_refine_ls_matrix_type full
_refine_ls_number_parameters 746
_refine_ls_number_reflns 10408
_refine_ls_number_restraints 93
_refine_ls_restrained_S_all 1.154
_refine_ls_R_factor_all 0.0992
_refine_ls_R_factor_gt 0.0641
_refine_ls_shift/su_max 0.018
_refine_ls_shift/su_mean 0.000
_refine_ls_structure_factor_coef Fsqd
_refine_ls_weighting_details 'calc w=1/[\s^2^(Fo^2^)+(0.0753P)^2^+13.4601P] where P=(Fo^2^+2Fc^2^)/3'
_refine_ls_weighting_scheme calc
_refine_ls_wR_factor_gt 0.1566
_refine_ls_wR_factor_ref 0.1796
_reflns_number_gt 7392
_reflns_number_total 10408
_reflns_threshold_expression >2sigma(I)
_cod_data_source_file c8sc05247f2.cif
_cod_data_source_block wn_23a
_cod_depositor_comments
;
The following automatic conversions were performed:

'_symmetry_cell_setting' value 'Monoclinic' changed to 'monoclinic'
according to
/home/data/users/saulius/crontab/automatic-downloads/rss-feeds/RSC/lib/dictionaries/cif_core.dic
dictionary named 'cif_core.dic' version 2.4.2 from 2011-04-26.

'_exptl_absorpt_correction_type' value 'multi_scan' changed to
'multi-scan' according to
/home/data/users/saulius/crontab/automatic-downloads/rss-feeds/RSC/lib/dictionaries/cif_core.dic
dictionary named 'cif_core.dic' version 2.4.2 from 2011-04-26.

Automatic conversion script
Id: cif_fix_values 4973 2017-02-22 13:04:09Z antanas 
;
_cod_original_sg_symbol_H-M P2(1)/c
_cod_database_code 1550466

loop_
_symmetry_equiv_pos_as_xyz
'x, y, z'
'-x, y+1/2, -z+1/2'
'-x, -y, -z'
'x, -y-1/2, z-1/2'

loop_
_atom_site_label
_atom_site_type_symbol
_atom_site_fract_x
_atom_site_fract_y
_atom_site_fract_z
_atom_site_U_iso_or_equiv
_atom_site_adp_type
_atom_site_occupancy
_atom_site_symmetry_multiplicity
_atom_site_calc_flag
_atom_site_refinement_flags
C1 C 0.0705(3) 0.27797(16) -0.0366(3) 0.0222(9) Uani 1 1 d .
C2 C -0.0159(3) 0.25590(17) -0.0776(3) 0.0277(9) Uani 1 1 d .
H2 H -0.0719 0.2743 -0.0943 0.033 Uiso 1 1 calc R
C3 C -0.0014(3) 0.20397(17) -0.0875(3) 0.0277(10) Uani 1 1 d .
H3 H -0.0451 0.1790 -0.1132 0.033 Uiso 1 1 calc R
C4 C 0.0930(3) 0.19368(15) -0.0516(3) 0.0202(8) Uani 1 1 d .
C5 C 0.1345(3) 0.14419(15) -0.0474(3) 0.0206(8) Uani 1 1 d .
C6 C 0.0775(3) 0.09992(16) -0.0892(3) 0.0259(10) Uani 1 1 d .
C7 C 0.0948(4) 0.07856(18) -0.1793(4) 0.0360(12) Uani 1 1 d .
C8 C 0.0414(5) 0.0391(2) -0.2208(5) 0.0510(15) Uani 1 1 d .
C9 C -0.0306(5) 0.0194(2) -0.1748(6) 0.0584(19) Uani 1 1 d .
C10 C -0.0515(4) 0.0392(2) -0.0850(6) 0.0556(18) Uani 1 1 d .
C11 C 0.0034(3) 0.07876(19) -0.0430(4) 0.0398(13) Uani 1 1 d .
C12 C 0.2243(3) 0.13296(15) -0.0098(3) 0.0189(8) Uani 1 1 d .
C13 C 0.2643(3) 0.08117(16) -0.0038(3) 0.0237(9) Uani 1 1 d .
H13 H 0.2353 0.0497 -0.0259 0.028 Uiso 1 1 calc R
C14 C 0.3505(3) 0.08605(16) 0.0392(3) 0.0254(9) Uani 1 1 d .
H14 H 0.3936 0.0586 0.0535 0.030 Uiso 1 1 calc R
C15 C 0.3651(3) 0.14091(15) 0.0593(3) 0.0212(9) Uani 1 1 d .
C16 C 0.4463(3) 0.16251(16) 0.1022(3) 0.0251(9) Uani 1 1 d .
C17 C 0.5236(3) 0.12481(17) 0.1277(4) 0.0310(11) Uani 1 1 d .
C18 C 0.5332(4) 0.1013(2) 0.2188(4) 0.0438(14) Uani 1 1 d .
C19 C 0.6009(4) 0.0629(2) 0.2392(5) 0.0536(16) Uani 1 1 d .
C20 C 0.6570(4) 0.0475(2) 0.1699(5) 0.0491(16) Uani 1 1 d .
C21 C 0.6495(4) 0.0698(2) 0.0804(6) 0.0581(18) Uani 1 1 d .
C22 C 0.5824(4) 0.1086(2) 0.0598(4) 0.0457(14) Uani 1 1 d .
C23 C 0.4625(3) 0.21554(17) 0.1217(3) 0.0242(9) Uani 1 1 d .
C24 C 0.5485(3) 0.23741(17) 0.1608(3) 0.0280(10) Uani 1 1 d .
H24 H 0.6036 0.2187 0.1799 0.034 Uiso 1 1 calc R
C25 C 0.5362(3) 0.28954(18) 0.1653(3) 0.0291(10) Uani 1 1 d .
H25 H 0.5810 0.3146 0.1882 0.035 Uiso 1 1 calc R
C26 C 0.4420(3) 0.30015(16) 0.1284(3) 0.0226(9) Uani 1 1 d .
C27 C 0.4019(3) 0.35018(16) 0.1205(3) 0.0236(9) Uani 1 1 d .
C28 C 0.4633(4) 0.41201(18) 0.2502(4) 0.0378(12) Uani 1 1 d .
C29 C 0.5224(5) 0.4514(2) 0.2841(4) 0.0501(15) Uani 1 1 d .
C30 C 0.5799(4) 0.4748(2) 0.2229(5) 0.0586(17) Uani 1 1 d .
C31 C 0.5788(4) 0.4604(2) 0.1280(5) 0.0580(17) Uani 1 1 d .
C32 C 0.5199(4) 0.4206(2) 0.0950(4) 0.0434(13) Uani 1 1 d .
C33 C 0.4621(3) 0.39506(16) 0.1546(4) 0.0275(10) Uani 1 1 d .
C34 C 0.3120(3) 0.36158(16) 0.0837(3) 0.0225(9) Uani 1 1 d .
C35 C 0.2730(3) 0.41356(17) 0.0741(3) 0.0288(10) Uani 1 1 d .
H35 H 0.3036 0.4454 0.0912 0.035 Uiso 1 1 calc R
C36 C 0.1848(3) 0.40819(17) 0.0364(4) 0.0313(10) Uani 1 1 d .
H36 H 0.1418 0.4356 0.0218 0.038 Uiso 1 1 calc R
C37 C 0.1681(3) 0.35317(16) 0.0223(3) 0.0244(9) Uani 1 1 d .
C38 C 0.0855(3) 0.33058(16) -0.0165(3) 0.0260(9) Uani 1 1 d .
C39 C -0.0397(4) 0.3889(2) 0.0394(4) 0.0420(13) Uani 1 1 d .
C40 C -0.1145(4) 0.4224(2) 0.0250(5) 0.0572(17) Uani 1 1 d .
C41 C -0.1481(4) 0.4326(2) -0.0674(6) 0.0598(19) Uani 1 1 d .
C42 C -0.1075(4) 0.4109(2) -0.1448(5) 0.0563(18) Uani 1 1 d .
C43 C -0.0311(4) 0.37835(18) -0.1293(4) 0.0405(13) Uani 1 1 d .
C44 C 0.0043(3) 0.36636(16) -0.0360(4) 0.0332(11) Uani 1 1 d .
C45 C 0.3866(5) 0.2359(3) -0.1335(5) 0.069(2) Uani 1 1 d .
H45A H 0.3932 0.2528 -0.1964 0.103 Uiso 1 1 calc R
H45B H 0.3715 0.1989 -0.1436 0.103 Uiso 1 1 calc R
H45C H 0.4451 0.2390 -0.0939 0.103 Uiso 1 1 calc R
C46 C 0.1413(4) 0.2601(2) 0.2079(4) 0.0461(14) Uani 1 1 d .
H46A H 0.1545 0.2976 0.2120 0.069 Uiso 1 1 calc R
H46B H 0.1298 0.2467 0.2726 0.069 Uiso 1 1 calc R
H46C H 0.0862 0.2542 0.1641 0.069 Uiso 1 1 calc R
C1S C 0.2436(5) 0.3844(2) 0.7845(4) 0.0516(15) Uani 1 1 d DU
H1SA H 0.2765 0.4060 0.8340 0.077 Uiso 1 1 calc R
H1SB H 0.1764 0.3876 0.7904 0.077 Uiso 1 1 calc R
H1SC H 0.2594 0.3961 0.7199 0.077 Uiso 1 1 calc R
C3S C 0.8405(9) 0.2455(6) 0.6497(9) 0.134(4) Uani 1 1 d U
H3SA H 0.9075 0.2379 0.6630 0.161 Uiso 1 1 calc R
H3SB H 0.8204 0.2282 0.5878 0.161 Uiso 1 1 calc R
C4S C 0.8293(9) 0.2993(5) 0.6386(9) 0.133(4) Uani 1 1 d U
H4SA H 0.7727 0.3064 0.5978 0.200 Uiso 1 1 calc R
H4SB H 0.8832 0.3139 0.6078 0.200 Uiso 1 1 calc R
H4SC H 0.8242 0.3155 0.7024 0.200 Uiso 1 1 calc R
C5S C 0.7899(8) 0.1622(5) 0.7372(9) 0.126(4) Uani 1 1 d U
H5SA H 0.7525 0.1451 0.6837 0.152 Uiso 1 1 calc R
H5SB H 0.8540 0.1481 0.7403 0.152 Uiso 1 1 calc R
C6S C 0.7447(8) 0.1566(6) 0.8345(9) 0.139(4) Uani 1 1 d U
H6SA H 0.7884 0.1395 0.8815 0.209 Uiso 1 1 calc R
H6SB H 0.6881 0.1355 0.8254 0.209 Uiso 1 1 calc R
H6SC H 0.7289 0.1913 0.8586 0.209 Uiso 1 1 calc R
F1 F -0.0167(2) 0.09711(13) 0.0441(3) 0.0576(9) Uani 1 1 d .
F2 F -0.1225(2) 0.02032(15) -0.0379(4) 0.0904(16) Uani 1 1 d .
F3 F -0.0840(3) -0.01858(15) -0.2145(4) 0.0887(14) Uani 1 1 d U
F4 F 0.0601(3) 0.02029(14) -0.3086(3) 0.0783(12) Uani 1 1 d U
F5 F 0.1657(2) 0.09660(12) -0.2273(2) 0.0472(8) Uani 1 1 d .
F6 F 0.4803(3) 0.11578(17) 0.2887(3) 0.0703(12) Uani 1 1 d .
F7 F 0.6075(3) 0.04087(17) 0.3273(3) 0.0875(14) Uani 1 1 d .
F8 F 0.7194(3) 0.00918(14) 0.1876(3) 0.0773(14) Uani 1 1 d .
F9 F 0.7028(3) 0.05403(19) 0.0097(4) 0.0973(16) Uani 1 1 d .
F10 F 0.5756(3) 0.12949(16) -0.0288(3) 0.0746(12) Uani 1 1 d .
F11 F 0.5201(3) 0.40626(16) 0.0017(3) 0.0745(12) Uani 1 1 d U
F12 F 0.6331(3) 0.48450(19) 0.0662(4) 0.1004(16) Uani 1 1 d U
F13 F 0.6371(3) 0.51339(15) 0.2562(4) 0.0907(15) Uani 1 1 d .
F14 F 0.5202(3) 0.46790(14) 0.3777(3) 0.0751(12) Uani 1 1 d U
F15 F 0.0075(2) 0.35813(13) -0.2058(2) 0.0533(9) Uani 1 1 d .
F16 F -0.1407(3) 0.42047(15) -0.2358(3) 0.0797(13) Uani 1 1 d .
F17 F -0.2211(3) 0.46462(16) -0.0830(4) 0.0934(16) Uani 1 1 d .
F18 F -0.1553(3) 0.44339(18) 0.1011(4) 0.0905(15) Uani 1 1 d .
F19 F -0.0106(2) 0.37761(14) 0.1319(3) 0.0568(9) Uani 1 1 d .
F20 F 0.4071(3) 0.39001(13) 0.3122(2) 0.0589(9) Uani 1 1 d U
Ga1 Ga 0.26349(3) 0.246316(16) 0.04938(3) 0.01814(14) Uani 1 1 d .
N1 N 0.2469(2) 0.32548(13) 0.0509(3) 0.0220(7) Uani 1 1 d .
N2 N 0.1345(2) 0.23934(12) -0.0216(3) 0.0196(7) Uani 1 1 d .
N3 N 0.2874(2) 0.16863(13) 0.0289(3) 0.0202(7) Uani 1 1 d .
N4 N 0.3982(2) 0.25436(12) 0.1033(3) 0.0204(7) Uani 1 1 d .
O1 O 0.3156(2) 0.26010(12) -0.0861(2) 0.0291(7) Uani 1 1 d .
H47B H 0.3333 0.2975 -0.0841 0.035 Uiso 1 1 d R
O2 O 0.2175(2) 0.23410(12) 0.1722(2) 0.0262(7) Uani 1 1 d .
O1S O 0.2697(4) 0.33298(15) 0.7974(3) 0.0651(13) Uani 1 1 d DU
H1S H 0.2461 0.3149 0.7514 0.098 Uiso 1 1 calc R
O3S O 0.7888(5) 0.2230(5) 0.7273(5) 0.152(4) Uani 1 1 d .
C2S C 0.6726(8) 0.1959(5) 0.4203(8) 0.131(4) Uani 1 1 d DU
H2S1 H 0.6845 0.1756 0.4801 0.196 Uiso 1 1 calc R
H2S2 H 0.6261 0.1778 0.3778 0.196 Uiso 1 1 calc R
H2S3 H 0.6493 0.2306 0.4365 0.196 Uiso 1 1 calc R
O2S O 0.7519(9) 0.2008(6) 0.3747(11) 0.249(6) Uani 1 1 d DU
H2S H 0.7440 0.1881 0.3187 0.374 Uiso 1 1 d RD

loop_
_atom_site_aniso_label
_atom_site_aniso_U_11
_atom_site_aniso_U_22
_atom_site_aniso_U_33
_atom_site_aniso_U_23
_atom_site_aniso_U_13
_atom_site_aniso_U_12
C1 0.019(2) 0.023(2) 0.024(2) 0.0004(17) 0.0014(17) 0.0053(17)
C2 0.019(2) 0.030(2) 0.034(2) 0.0004(19) -0.0005(18) 0.0040(18)
C3 0.025(2) 0.023(2) 0.035(3) 0.0019(18) -0.0015(19) -0.0017(17)
C4 0.019(2) 0.0187(19) 0.023(2) -0.0006(16) 0.0034(16) -0.0030(16)
C5 0.023(2) 0.0178(19) 0.021(2) -0.0003(16) 0.0029(17) -0.0013(16)
C6 0.022(2) 0.0161(19) 0.039(3) 0.0023(18) -0.0039(19) -0.0004(16)
C7 0.047(3) 0.022(2) 0.038(3) -0.003(2) -0.012(2) 0.001(2)
C8 0.072(4) 0.024(2) 0.054(4) -0.006(2) -0.018(3) -0.006(3)
C9 0.058(4) 0.024(3) 0.089(5) 0.001(3) -0.036(4) -0.008(3)
C10 0.026(3) 0.032(3) 0.107(6) 0.025(3) -0.003(3) -0.009(2)
C11 0.027(2) 0.028(2) 0.065(4) 0.007(2) 0.006(2) -0.001(2)
C12 0.023(2) 0.0159(18) 0.018(2) 0.0002(16) 0.0044(16) 0.0001(16)
C13 0.029(2) 0.0177(19) 0.025(2) -0.0003(17) 0.0031(18) 0.0011(17)
C14 0.029(2) 0.019(2) 0.028(2) -0.0016(17) 0.0020(19) 0.0047(17)
C15 0.022(2) 0.0197(19) 0.022(2) -0.0007(16) 0.0005(17) 0.0045(16)
C16 0.026(2) 0.022(2) 0.027(2) -0.0062(17) 0.0001(18) 0.0035(17)
C17 0.022(2) 0.025(2) 0.046(3) -0.011(2) -0.005(2) 0.0058(18)
C18 0.037(3) 0.042(3) 0.049(3) -0.010(3) -0.019(3) 0.017(2)
C19 0.052(3) 0.043(3) 0.061(4) -0.006(3) -0.028(3) 0.017(3)
C20 0.035(3) 0.035(3) 0.074(4) -0.018(3) -0.024(3) 0.016(2)
C21 0.044(3) 0.044(3) 0.088(5) -0.026(3) 0.010(3) 0.021(3)
C22 0.041(3) 0.045(3) 0.051(4) -0.008(3) 0.000(3) 0.016(2)
C23 0.022(2) 0.025(2) 0.026(2) -0.0030(18) 0.0014(18) 0.0050(17)
C24 0.020(2) 0.029(2) 0.035(3) -0.0050(19) -0.0047(18) 0.0023(17)
C25 0.022(2) 0.028(2) 0.036(3) -0.006(2) -0.0033(19) -0.0039(18)
C26 0.023(2) 0.023(2) 0.023(2) -0.0043(17) 0.0002(17) -0.0045(17)
C27 0.027(2) 0.022(2) 0.022(2) -0.0025(17) 0.0028(18) -0.0034(17)
C28 0.056(3) 0.024(2) 0.033(3) -0.001(2) 0.000(2) -0.009(2)
C29 0.075(4) 0.029(3) 0.044(3) -0.004(2) -0.009(3) -0.015(3)
C30 0.057(4) 0.034(3) 0.084(5) -0.017(3) -0.005(3) -0.022(3)
C31 0.053(4) 0.041(3) 0.083(5) -0.008(3) 0.029(3) -0.025(3)
C32 0.051(3) 0.035(3) 0.047(3) -0.014(2) 0.021(3) -0.012(2)
C33 0.026(2) 0.019(2) 0.038(3) -0.0021(18) 0.0007(19) -0.0014(17)
C34 0.026(2) 0.020(2) 0.022(2) -0.0023(17) 0.0036(17) -0.0020(17)
C35 0.034(2) 0.018(2) 0.034(3) -0.0017(18) 0.003(2) 0.0004(18)
C36 0.033(2) 0.018(2) 0.043(3) 0.0005(19) 0.002(2) 0.0048(18)
C37 0.029(2) 0.0177(19) 0.026(2) -0.0016(17) 0.0010(18) 0.0051(17)
C38 0.025(2) 0.022(2) 0.031(3) 0.0001(18) -0.0001(19) 0.0070(17)
C39 0.034(3) 0.039(3) 0.052(4) -0.008(2) -0.005(2) 0.013(2)
C40 0.044(3) 0.042(3) 0.084(5) -0.022(3) -0.001(3) 0.017(3)
C41 0.042(3) 0.034(3) 0.100(6) -0.009(3) -0.024(3) 0.017(3)
C42 0.055(4) 0.030(3) 0.079(5) 0.003(3) -0.033(3) 0.010(3)
C43 0.040(3) 0.025(2) 0.054(4) 0.000(2) -0.015(3) 0.007(2)
C44 0.030(2) 0.016(2) 0.052(3) -0.002(2) -0.008(2) 0.0052(18)
C45 0.076(5) 0.087(5) 0.046(4) 0.025(3) 0.036(3) 0.052(4)
C46 0.046(3) 0.063(4) 0.032(3) 0.009(3) 0.017(2) 0.022(3)
C1S 0.075(4) 0.030(3) 0.051(4) 0.000(2) 0.017(3) -0.006(3)
C3S 0.106(7) 0.191(9) 0.107(7) -0.013(7) 0.032(6) -0.001(7)
C4S 0.132(6) 0.136(6) 0.133(6) -0.001(4) 0.020(4) -0.017(4)
C5S 0.105(7) 0.142(8) 0.129(8) -0.003(7) -0.015(6) 0.010(6)
C6S 0.093(6) 0.193(9) 0.132(8) 0.034(7) 0.001(6) -0.014(7)
F1 0.050(2) 0.0501(19) 0.076(3) 0.0102(18) 0.0328(18) -0.0042(16)
F2 0.0377(19) 0.054(2) 0.180(5) 0.031(3) 0.014(2) -0.0199(17)
F3 0.087(3) 0.0456(19) 0.128(3) -0.006(2) -0.043(2) -0.0282(19)
F4 0.119(3) 0.0471(19) 0.065(2) -0.0248(18) -0.023(2) -0.005(2)
F5 0.068(2) 0.0407(17) 0.0342(17) -0.0083(13) 0.0137(15) -0.0081(15)
F6 0.075(3) 0.094(3) 0.042(2) 0.0110(19) -0.0002(18) 0.046(2)
F7 0.098(3) 0.086(3) 0.075(3) 0.011(2) -0.035(2) 0.046(3)
F8 0.062(2) 0.047(2) 0.116(3) -0.030(2) -0.043(2) 0.0362(18)
F9 0.088(3) 0.094(3) 0.113(4) -0.011(3) 0.036(3) 0.058(3)
F10 0.079(3) 0.076(3) 0.072(3) 0.009(2) 0.038(2) 0.038(2)
F11 0.095(3) 0.075(2) 0.057(2) -0.0188(18) 0.040(2) -0.042(2)
F12 0.104(3) 0.089(3) 0.113(3) -0.015(2) 0.048(3) -0.060(2)
F13 0.098(3) 0.054(2) 0.118(4) -0.022(2) -0.008(3) -0.051(2)
F14 0.117(3) 0.051(2) 0.055(2) -0.0147(17) -0.015(2) -0.028(2)
F15 0.066(2) 0.0488(19) 0.044(2) 0.0030(15) -0.0117(17) 0.0131(16)
F16 0.084(3) 0.055(2) 0.093(3) 0.008(2) -0.050(2) 0.022(2)
F17 0.058(2) 0.060(2) 0.157(5) -0.014(3) -0.031(3) 0.044(2)
F18 0.066(3) 0.091(3) 0.114(4) -0.039(3) 0.007(2) 0.047(2)
F19 0.053(2) 0.063(2) 0.055(2) -0.0148(17) 0.0074(17) 0.0219(17)
F20 0.095(2) 0.0476(18) 0.0355(17) -0.0042(14) 0.0117(17) -0.0284(18)
Ga1 0.0190(2) 0.0148(2) 0.0207(2) -0.00198(18) 0.00153(16) 0.00198(18)
N1 0.0230(18) 0.0188(16) 0.0240(19) -0.0025(14) -0.0001(15) 0.0033(14)
N2 0.0199(17) 0.0154(16) 0.0233(18) -0.0012(13) 0.0003(14) 0.0018(13)
N3 0.0214(17) 0.0176(16) 0.0214(19) -0.0017(14) 0.0009(14) 0.0041(13)
N4 0.0218(17) 0.0154(16) 0.0241(18) -0.0031(14) 0.0018(14) 0.0037(14)
O1 0.0314(17) 0.0296(16) 0.0272(17) 0.0008(13) 0.0098(13) 0.0049(13)
O2 0.0314(16) 0.0272(15) 0.0208(16) 0.0021(12) 0.0080(13) 0.0052(13)
O1S 0.120(3) 0.0319(19) 0.040(2) -0.0016(17) -0.022(2) 0.002(2)
O3S 0.070(4) 0.303(13) 0.085(5) -0.041(7) 0.020(4) -0.023(6)
C2S 0.094(6) 0.191(9) 0.109(7) 0.027(7) 0.026(6) -0.017(6)
O2S 0.249(6) 0.250(6) 0.249(6) 0.0002(11) 0.0148(12) -0.0002(11)

loop_
_atom_type_symbol
_atom_type_description
_atom_type_scat_dispersion_real
_atom_type_scat_dispersion_imag
_atom_type_scat_source
C C 0.0033 0.0016 'International Tables Vol C Tables 4.2.6.8 and 6.1.1.4'
H H 0.0000 0.0000 'International Tables Vol C Tables 4.2.6.8 and 6.1.1.4'
N N 0.0061 0.0033 'International Tables Vol C Tables 4.2.6.8 and 6.1.1.4'
O O 0.0106 0.0060 'International Tables Vol C Tables 4.2.6.8 and 6.1.1.4'
F F 0.0171 0.0103 'International Tables Vol C Tables 4.2.6.8 and 6.1.1.4'
Cl Cl 0.1484 0.1585 'International Tables Vol C Tables 4.2.6.8 and 6.1.1.4'
Ga Ga 0.2307 1.6083 'International Tables Vol C Tables 4.2.6.8 and 6.1.1.4'

loop_
_geom_angle_atom_site_label_1
_geom_angle_atom_site_label_2
_geom_angle_atom_site_label_3
_geom_angle
N2 C1 C38 125.3(4)
N2 C1 C2 109.6(4)
C38 C1 C2 125.1(4)
C3 C2 C1 106.7(4)
C2 C3 C4 107.0(4)
N2 C4 C5 125.7(4)
N2 C4 C3 109.6(4)
C5 C4 C3 124.8(4)
C12 C5 C4 125.9(4)
C12 C5 C6 117.6(4)
C4 C5 C6 116.5(4)
C11 C6 C7 116.1(4)
C11 C6 C5 122.7(4)
C7 C6 C5 121.2(4)
F5 C7 C8 118.3(5)
F5 C7 C6 119.4(4)
C8 C7 C6 122.3(5)
F4 C8 C9 119.4(5)
F4 C8 C7 120.1(6)
C9 C8 C7 120.5(6)
F3 C9 C8 121.3(7)
F3 C9 C10 118.8(7)
C8 C9 C10 119.8(5)
F2 C10 C9 121.0(6)
F2 C10 C11 119.6(7)
C9 C10 C11 119.4(5)
F1 C11 C6 119.3(4)
F1 C11 C10 118.8(5)
C6 C11 C10 121.9(6)
N3 C12 C5 125.8(4)
N3 C12 C13 109.6(3)
C5 C12 C13 124.6(4)
C14 C13 C12 107.0(4)
C13 C14 C15 107.1(4)
N3 C15 C16 125.0(4)
N3 C15 C14 109.8(4)
C16 C15 C14 125.2(4)
C15 C16 C23 126.3(4)
C15 C16 C17 115.9(4)
C23 C16 C17 117.8(4)
C22 C17 C18 117.1(5)
C22 C17 C16 121.1(5)
C18 C17 C16 121.5(4)
F6 C18 C17 120.5(4)
F6 C18 C19 118.4(5)
C17 C18 C19 121.0(6)
F7 C19 C20 120.5(5)
F7 C19 C18 119.3(6)
C20 C19 C18 120.2(6)
F8 C20 C19 120.6(6)
F8 C20 C21 119.2(6)
C19 C20 C21 120.2(5)
F9 C21 C20 121.1(5)
F9 C21 C22 118.9(7)
C20 C21 C22 119.9(6)
F10 C22 C17 119.6(5)
F10 C22 C21 118.8(5)
C17 C22 C21 121.6(6)
N4 C23 C16 124.3(4)
N4 C23 C24 110.2(4)
C16 C23 C24 125.5(4)
C25 C24 C23 106.9(4)
C24 C25 C26 107.0(4)
N4 C26 C27 125.5(4)
N4 C26 C25 109.7(4)
C27 C26 C25 124.8(4)
C34 C27 C26 126.0(4)
C34 C27 C33 117.5(4)
C26 C27 C33 116.5(4)
F20 C28 C29 118.3(5)
F20 C28 C33 120.2(4)
C29 C28 C33 121.5(5)
F14 C29 C30 120.2(5)
F14 C29 C28 119.9(5)
C30 C29 C28 119.8(5)
F13 C30 C29 119.6(6)
F13 C30 C31 120.0(6)
C29 C30 C31 120.5(5)
F12 C31 C30 120.9(5)
F12 C31 C32 119.9(6)
C30 C31 C32 119.2(5)
F11 C32 C33 118.9(4)
F11 C32 C31 118.8(5)
C33 C32 C31 122.3(5)
C32 C33 C28 116.6(4)
C32 C33 C27 122.5(4)
C28 C33 C27 120.8(4)
N1 C34 C27 125.5(4)
N1 C34 C35 109.6(4)
C27 C34 C35 125.0(4)
C36 C35 C34 107.0(4)
C35 C36 C37 107.3(4)
N1 C37 C38 124.4(4)
N1 C37 C36 109.7(4)
C38 C37 C36 126.0(4)
C1 C38 C37 126.5(4)
C1 C38 C44 116.5(4)
C37 C38 C44 116.9(4)
F19 C39 C44 119.5(4)
F19 C39 C40 117.6(5)
C44 C39 C40 122.8(6)
F18 C40 C41 120.5(5)
F18 C40 C39 120.6(6)
C41 C40 C39 118.9(6)
F17 C41 C40 119.9(7)
F17 C41 C42 119.4(6)
C40 C41 C42 120.7(5)
F16 C42 C41 120.9(5)
F16 C42 C43 119.3(6)
C41 C42 C43 119.8(6)
F15 C43 C42 118.6(5)
F15 C43 C44 120.2(4)
C42 C43 C44 121.3(6)
C39 C44 C43 116.6(4)
C39 C44 C38 120.7(5)
C43 C44 C38 122.8(5)
C4S C3S O3S 114.2(11)
C6S C5S O3S 99.6(10)
O2 Ga1 N1 96.19(14)
O2 Ga1 N3 91.95(13)
N1 Ga1 N3 171.85(14)
O2 Ga1 N4 93.79(14)
N1 Ga1 N4 90.30(13)
N3 Ga1 N4 89.11(13)
O2 Ga1 N2 93.34(14)
N1 Ga1 N2 89.33(13)
N3 Ga1 N2 90.25(13)
N4 Ga1 N2 172.85(14)
O2 Ga1 O1 179.49(14)
N1 Ga1 O1 83.67(13)
N3 Ga1 O1 88.18(13)
N4 Ga1 O1 85.72(13)
N2 Ga1 O1 87.15(13)
C34 N1 C37 106.4(3)
C34 N1 Ga1 126.4(3)
C37 N1 Ga1 127.1(3)
C1 N2 C4 107.2(3)
C1 N2 Ga1 126.5(3)
C4 N2 Ga1 125.9(3)
C15 N3 C12 106.5(3)
C15 N3 Ga1 127.1(3)
C12 N3 Ga1 126.1(3)
C26 N4 C23 106.2(3)
C26 N4 Ga1 126.3(3)
C23 N4 Ga1 127.5(3)
C45 O1 Ga1 131.3(3)
C46 O2 Ga1 124.4(3)
C3S O3S C5S 117.1(10)

loop_
_geom_bond_atom_site_label_1
_geom_bond_atom_site_label_2
_geom_bond_distance
C1 N2 1.360(5)
C1 C38 1.389(6)
C1 C2 1.450(6)
C2 C3 1.354(6)
C3 C4 1.443(6)
C4 N2 1.366(5)
C4 C5 1.400(6)
C5 C12 1.393(6)
C5 C6 1.495(6)
C6 C11 1.384(7)
C6 C7 1.395(7)
C7 F5 1.332(6)
C7 C8 1.373(7)
C8 F4 1.346(7)
C8 C9 1.346(9)
C9 F3 1.336(6)
C9 C10 1.389(10)
C10 F2 1.334(7)
C10 C11 1.389(8)
C11 F1 1.339(7)
C12 N3 1.373(5)
C12 C13 1.446(5)
C13 C14 1.350(6)
C14 C15 1.444(6)
C15 N3 1.370(5)
C15 C16 1.393(6)
C16 C23 1.400(6)
C16 C17 1.499(6)
C17 C22 1.364(7)
C17 C18 1.394(8)
C18 F6 1.318(7)
C18 C19 1.399(7)
C19 F7 1.339(8)
C19 C20 1.348(9)
C20 F8 1.342(6)
C20 C21 1.360(9)
C21 F9 1.339(7)
C21 C22 1.403(8)
C22 F10 1.332(7)
C23 N4 1.371(5)
C23 C24 1.435(6)
C24 C25 1.348(6)
C25 C26 1.446(6)
C26 N4 1.366(5)
C26 C27 1.406(6)
C27 C34 1.392(6)
C27 C33 1.498(6)
C28 F20 1.337(6)
C28 C29 1.382(7)
C28 C33 1.388(7)
C29 F14 1.361(7)
C29 C30 1.357(9)
C30 F13 1.348(6)
C30 C31 1.360(9)
C31 F12 1.341(7)
C31 C32 1.385(8)
C32 F11 1.339(6)
C32 C33 1.371(7)
C34 N1 1.374(5)
C34 C35 1.447(6)
C35 C36 1.351(7)
C36 C37 1.440(6)
C37 N1 1.376(5)
C37 C38 1.399(6)
C38 C44 1.496(6)
C39 F19 1.352(7)
C39 C44 1.377(7)
C39 C40 1.382(7)
C40 F18 1.345(7)
C40 C41 1.362(10)
C41 F17 1.340(6)
C41 C42 1.366(10)
C42 F16 1.340(7)
C42 C43 1.386(7)
C43 F15 1.326(7)
C43 C44 1.391(7)
C45 O1 1.392(6)
C46 O2 1.397(6)
C1S O1S 1.377(6)
C3S C4S 1.393(15)
C3S O3S 1.459(13)
C5S C6S 1.532(16)
C5S O3S 1.563(15)
Ga1 O2 1.882(3)
Ga1 N1 2.040(3)
Ga1 N3 2.040(3)
Ga1 N4 2.046(3)
Ga1 N2 2.054(3)
Ga1 O1 2.085(3)
C2S O2S 1.342(12)

loop_
_geom_hbond_atom_site_label_D
_geom_hbond_atom_site_label_H
_geom_hbond_atom_site_label_A
_geom_hbond_distance_DH
_geom_hbond_distance_HA
_geom_hbond_distance_DA
_geom_hbond_angle_DHA
_geom_hbond_site_symmetry_A
O1S H1S O2 0.84 1.70 2.519(5) 164.6 4_566

loop_
_geom_torsion_atom_site_label_1
_geom_torsion_atom_site_label_2
_geom_torsion_atom_site_label_3
_geom_torsion_atom_site_label_4
_geom_torsion
N2 C1 C2 C3 -0.7(5)
C38 C1 C2 C3 178.9(4)
C1 C2 C3 C4 0.8(5)
C2 C3 C4 N2 -0.7(5)
C2 C3 C4 C5 178.6(4)
N2 C4 C5 C12 1.7(7)
C3 C4 C5 C12 -177.5(4)
N2 C4 C5 C6 -176.9(4)
C3 C4 C5 C6 3.9(6)
C12 C5 C6 C11 107.2(5)
C4 C5 C6 C11 -74.1(6)
C12 C5 C6 C7 -74.7(5)
C4 C5 C6 C7 104.0(5)
C11 C6 C7 F5 -179.2(4)
C5 C6 C7 F5 2.6(6)
C11 C6 C7 C8 0.5(7)
C5 C6 C7 C8 -177.8(5)
F5 C7 C8 F4 -1.3(8)
C6 C7 C8 F4 179.0(5)
F5 C7 C8 C9 179.6(5)
C6 C7 C8 C9 0.0(8)
F4 C8 C9 F3 0.1(9)
C7 C8 C9 F3 179.2(5)
F4 C8 C9 C10 -178.7(5)
C7 C8 C9 C10 0.3(9)
F3 C9 C10 F2 1.3(8)
C8 C9 C10 F2 -179.9(5)
F3 C9 C10 C11 -179.9(5)
C8 C9 C10 C11 -1.1(9)
C7 C6 C11 F1 179.5(4)
C5 C6 C11 F1 -2.4(7)
C7 C6 C11 C10 -1.2(7)
C5 C6 C11 C10 177.0(4)
F2 C10 C11 F1 -0.3(8)
C9 C10 C11 F1 -179.1(5)
F2 C10 C11 C6 -179.6(5)
C9 C10 C11 C6 1.6(8)
C4 C5 C12 N3 -0.4(7)
C6 C5 C12 N3 178.2(4)
C4 C5 C12 C13 178.0(4)
C6 C5 C12 C13 -3.4(6)
N3 C12 C13 C14 0.5(5)
C5 C12 C13 C14 -178.1(4)
C12 C13 C14 C15 -0.6(5)
C13 C14 C15 N3 0.4(5)
C13 C14 C15 C16 -179.0(4)
N3 C15 C16 C23 0.0(7)
C14 C15 C16 C23 179.4(4)
N3 C15 C16 C17 -178.6(4)
C14 C15 C16 C17 0.7(7)
C15 C16 C17 C22 82.5(6)
C23 C16 C17 C22 -96.3(6)
C15 C16 C17 C18 -91.5(6)
C23 C16 C17 C18 89.7(6)
C22 C17 C18 F6 178.4(5)
C16 C17 C18 F6 -7.3(8)
C22 C17 C18 C19 0.4(8)
C16 C17 C18 C19 174.7(5)
F6 C18 C19 F7 2.5(8)
C17 C18 C19 F7 -179.4(5)
F6 C18 C19 C20 -179.3(5)
C17 C18 C19 C20 -1.2(9)
F7 C19 C20 F8 1.1(9)
C18 C19 C20 F8 -177.1(5)
F7 C19 C20 C21 179.6(6)
C18 C19 C20 C21 1.3(9)
F8 C20 C21 F9 0.4(9)
C19 C20 C21 F9 -178.1(6)
F8 C20 C21 C22 177.7(5)
C19 C20 C21 C22 -0.8(9)
C18 C17 C22 F10 179.4(5)
C16 C17 C22 F10 5.1(8)
C18 C17 C22 C21 0.2(8)
C16 C17 C22 C21 -174.1(5)
F9 C21 C22 F10 -1.8(9)
C20 C21 C22 F10 -179.2(6)
F9 C21 C22 C17 177.4(5)
C20 C21 C22 C17 0.0(9)
C15 C16 C23 N4 2.0(7)
C17 C16 C23 N4 -179.3(4)
C15 C16 C23 C24 -176.1(4)
C17 C16 C23 C24 2.5(7)
N4 C23 C24 C25 -0.5(5)
C16 C23 C24 C25 177.9(4)
C23 C24 C25 C26 -0.1(5)
C24 C25 C26 N4 0.7(5)
C24 C25 C26 C27 -179.7(4)
N4 C26 C27 C34 -1.7(7)
C25 C26 C27 C34 178.7(4)
N4 C26 C27 C33 178.6(4)
C25 C26 C27 C33 -1.0(7)
F20 C28 C29 F14 -1.9(8)
C33 C28 C29 F14 178.5(5)
F20 C28 C29 C30 -179.6(6)
C33 C28 C29 C30 0.8(9)
F14 C29 C30 F13 2.1(10)
C28 C29 C30 F13 179.8(6)
F14 C29 C30 C31 -176.6(6)
C28 C29 C30 C31 1.1(10)
F13 C30 C31 F12 -1.0(11)
C29 C30 C31 F12 177.7(6)
F13 C30 C31 C32 179.8(6)
C29 C30 C31 C32 -1.6(11)
F12 C31 C32 F11 1.4(10)
C30 C31 C32 F11 -179.3(6)
F12 C31 C32 C33 -179.2(6)
C30 C31 C32 C33 0.1(10)
F11 C32 C33 C28 -178.9(5)
C31 C32 C33 C28 1.8(8)
F11 C32 C33 C27 2.6(8)
C31 C32 C33 C27 -176.8(5)
F20 C28 C33 C32 178.2(5)
C29 C28 C33 C32 -2.2(8)
F20 C28 C33 C27 -3.3(7)
C29 C28 C33 C27 176.3(5)
C34 C27 C33 C32 -91.3(6)
C26 C27 C33 C32 88.5(6)
C34 C27 C33 C28 90.3(6)
C26 C27 C33 C28 -90.0(5)
C26 C27 C34 N1 1.5(7)
C33 C27 C34 N1 -178.8(4)
C26 C27 C34 C35 -178.4(4)
C33 C27 C34 C35 1.2(7)
N1 C34 C35 C36 0.4(5)
C27 C34 C35 C36 -179.6(4)
C34 C35 C36 C37 0.1(5)
C35 C36 C37 N1 -0.6(5)
C35 C36 C37 C38 -179.3(5)
N2 C1 C38 C37 0.1(8)
C2 C1 C38 C37 -179.4(4)
N2 C1 C38 C44 -178.3(4)
C2 C1 C38 C44 2.2(7)
N1 C37 C38 C1 -3.3(8)
C36 C37 C38 C1 175.2(5)
N1 C37 C38 C44 175.1(4)
C36 C37 C38 C44 -6.4(7)
F19 C39 C40 F18 1.0(9)
C44 C39 C40 F18 179.8(5)
F19 C39 C40 C41 -176.9(6)
C44 C39 C40 C41 1.9(9)
F18 C40 C41 F17 1.5(10)
C39 C40 C41 F17 179.4(6)
F18 C40 C41 C42 -179.2(6)
C39 C40 C41 C42 -1.3(10)
F17 C41 C42 F16 -1.2(9)
C40 C41 C42 F16 179.5(6)
F17 C41 C42 C43 179.1(5)
C40 C41 C42 C43 -0.3(10)
F16 C42 C43 F15 0.8(8)
C41 C42 C43 F15 -179.4(5)
F16 C42 C43 C44 -178.5(5)
C41 C42 C43 C44 1.3(9)
F19 C39 C44 C43 177.9(5)
C40 C39 C44 C43 -0.8(8)
F19 C39 C44 C38 -1.6(7)
C40 C39 C44 C38 179.6(5)
F15 C43 C44 C39 -180.0(5)
C42 C43 C44 C39 -0.7(8)
F15 C43 C44 C38 -0.5(7)
C42 C43 C44 C38 178.8(5)
C1 C38 C44 C39 109.5(5)
C37 C38 C44 C39 -69.0(6)
C1 C38 C44 C43 -70.0(6)
C37 C38 C44 C43 111.4(5)
C27 C34 N1 C37 179.3(4)
C35 C34 N1 C37 -0.7(5)
C27 C34 N1 Ga1 1.0(6)
C35 C34 N1 Ga1 -179.0(3)
C38 C37 N1 C34 179.5(4)
C36 C37 N1 C34 0.8(5)
C38 C37 N1 Ga1 -2.2(6)
C36 C37 N1 Ga1 179.0(3)
O2 Ga1 N1 C34 91.5(4)
N3 Ga1 N1 C34 -88.1(10)
N4 Ga1 N1 C34 -2.3(4)
N2 Ga1 N1 C34 -175.2(4)
O1 Ga1 N1 C34 -88.0(4)
O2 Ga1 N1 C37 -86.4(4)
N3 Ga1 N1 C37 93.9(10)
N4 Ga1 N1 C37 179.7(4)
N2 Ga1 N1 C37 6.9(4)
O1 Ga1 N1 C37 94.1(4)
C38 C1 N2 C4 -179.3(4)
C2 C1 N2 C4 0.3(5)
C38 C1 N2 Ga1 8.1(6)
C2 C1 N2 Ga1 -172.3(3)
C5 C4 N2 C1 -179.1(4)
C3 C4 N2 C1 0.2(5)
C5 C4 N2 Ga1 -6.4(6)
C3 C4 N2 Ga1 172.9(3)
O2 Ga1 N2 C1 86.5(3)
N1 Ga1 N2 C1 -9.6(4)
N3 Ga1 N2 C1 178.5(3)
N4 Ga1 N2 C1 -96.7(10)
O1 Ga1 N2 C1 -93.3(3)
O2 Ga1 N2 C4 -84.7(3)
N1 Ga1 N2 C4 179.1(3)
N3 Ga1 N2 C4 7.3(3)
N4 Ga1 N2 C4 92.1(11)
O1 Ga1 N2 C4 95.4(3)
C16 C15 N3 C12 179.4(4)
C14 C15 N3 C12 -0.1(5)
C16 C15 N3 Ga1 -6.5(6)
C14 C15 N3 Ga1 174.1(3)
C5 C12 N3 C15 178.4(4)
C13 C12 N3 C15 -0.3(5)
C5 C12 N3 Ga1 4.2(6)
C13 C12 N3 Ga1 -174.5(3)
O2 Ga1 N3 C15 -85.9(4)
N1 Ga1 N3 C15 93.7(10)
N4 Ga1 N3 C15 7.9(4)
N2 Ga1 N3 C15 -179.3(4)
O1 Ga1 N3 C15 93.6(4)
O2 Ga1 N3 C12 87.2(3)
N1 Ga1 N3 C12 -93.2(10)
N4 Ga1 N3 C12 -179.1(3)
N2 Ga1 N3 C12 -6.2(3)
O1 Ga1 N3 C12 -93.3(3)
C27 C26 N4 C23 179.4(4)
C25 C26 N4 C23 -1.0(5)
C27 C26 N4 Ga1 -0.7(6)
C25 C26 N4 Ga1 178.9(3)
C16 C23 N4 C26 -177.5(4)
C24 C23 N4 C26 0.9(5)
C16 C23 N4 Ga1 2.6(6)
C24 C23 N4 Ga1 -179.0(3)
O2 Ga1 N4 C26 -94.0(4)
N1 Ga1 N4 C26 2.2(4)
N3 Ga1 N4 C26 174.1(4)
N2 Ga1 N4 C26 89.2(11)
O1 Ga1 N4 C26 85.8(3)
O2 Ga1 N4 C23 85.8(4)
N1 Ga1 N4 C23 -177.9(4)
N3 Ga1 N4 C23 -6.1(4)
N2 Ga1 N4 C23 -90.9(11)
O1 Ga1 N4 C23 -94.3(4)
O2 Ga1 O1 C45 70(15)
N1 Ga1 O1 C45 144.6(6)
N3 Ga1 O1 C45 -35.4(6)
N4 Ga1 O1 C45 53.8(6)
N2 Ga1 O1 C45 -125.7(6)
N1 Ga1 O2 C46 39.6(4)
N3 Ga1 O2 C46 -140.4(4)
N4 Ga1 O2 C46 130.3(4)
N2 Ga1 O2 C46 -50.1(4)
O1 Ga1 O2 C46 115(15)
C4S C3S O3S C5S 174.0(11)
C6S C5S O3S C3S 170.2(9)
